data_7231027
loop_
_publ_author_name
'Thorp-Greenwood, Flora L.'
'Berry, Gilberte Therese'
'Boyadjieva, Sophia S.'
'Oldknow, Samuel'
'Hardie, Michaele J.'

_publ_section_title
;
 2D networks of metallo-capsules and other coordination polymers from a
 hexapodal ligand
;
_journal_issue 28
_journal_name_full CrystEngComm
_journal_page_first 3960
_journal_paper_doi 10.1039/C8CE00806J
_journal_volume 20
_journal_year 2018
_chemical_formula_sum 'C114 H84 Cu3 N18 O48'
_chemical_formula_weight 2664.61
_chemical_name_systematic hexaaquobis{hexakis(isonicotinoyl)cyclotricatechylene}tricopper(II)nitrate
_space_group_IT_number 15
_space_group_name_Hall '-C 2yc'
_space_group_name_H-M_alt 'C 1 2/c 1'
_symmetry_cell_setting monoclinic
_symmetry_space_group_name_Hall '-C 2yc'
_symmetry_space_group_name_H-M 'C 1 2/c 1'
_atom_sites_solution_hydrogens geom
_atom_sites_solution_primary direct
_atom_sites_solution_secondary difmap
_audit_creation_method SHELXL-97
_audit_update_record
;
2018-02-09 deposited with the CCDC.
2018-06-13 downloaded from the CCDC.
;
_cell_angle_alpha 90.00
_cell_angle_beta 97.984(3)
_cell_angle_gamma 90.00
_cell_formula_units_Z 4
_cell_length_a 34.8581(12)
_cell_length_b 20.3238(7)
_cell_length_c 30.9326(9)
_cell_measurement_reflns_used 10740
_cell_measurement_temperature 100(2)
_cell_measurement_theta_max 72.1040
_cell_measurement_theta_min 3.9440
_cell_volume 21701.8(12)
_computing_cell_refinement 'CrysAlisPro 1.171.38.43b (Rigaku OD, 2015)'
_computing_data_collection 'CrysAlisPro 1.171.38.43b (Rigaku OD, 2015)'
_computing_data_reduction 'CrysAlisPro 1.171.38.43b (Rigaku OD, 2015)'
_computing_structure_refinement 'SHELXL-97 (Sheldrick, 1997)'
_computing_structure_solution 'SHELXS-97 (Sheldrick, 1990)'
_diffrn_ambient_temperature 100(2)
_diffrn_detector_area_resol_mean 5.3095
_diffrn_measured_fraction_theta_full 0.868
_diffrn_measured_fraction_theta_max 0.868
_diffrn_measurement_device_type 'SuperNova, Dual, Cu at zero, Atlas'
_diffrn_measurement_method '\w scans'
_diffrn_radiation_monochromator mirror
_diffrn_radiation_source 'fine-focus sealed tube'
_diffrn_radiation_type CuK\a
_diffrn_radiation_wavelength 1.54184
_diffrn_reflns_av_R_equivalents 0.0467
_diffrn_reflns_av_sigmaI/netI 0.0586
_diffrn_reflns_limit_h_max 38
_diffrn_reflns_limit_h_min -29
_diffrn_reflns_limit_k_max 24
_diffrn_reflns_limit_k_min -24
_diffrn_reflns_limit_l_max 37
_diffrn_reflns_limit_l_min -38
_diffrn_reflns_number 40034
_diffrn_reflns_theta_full 74.21
_diffrn_reflns_theta_max 74.21
_diffrn_reflns_theta_min 2.89
_exptl_absorpt_coefficient_mu 0.819
_exptl_absorpt_correction_T_max 1.00000
_exptl_absorpt_correction_T_min 0.76207
_exptl_absorpt_correction_type multi-scan
_exptl_absorpt_process_details
;
CrysAlisPro 1.171.38.43b (Rigaku Oxford Diffraction, 2015)
Empirical absorption correction using spherical harmonics,
 implemented in SCALE3 ABSPACK scaling algorithm.
;
_exptl_crystal_colour blue
_exptl_crystal_density_diffrn 0.816
_exptl_crystal_density_method 'not measured'
_exptl_crystal_description block
_exptl_crystal_F_000 5460
_exptl_crystal_size_max 0.24
_exptl_crystal_size_mid 0.14
_exptl_crystal_size_min 0.08
_refine_diff_density_max 1.695
_refine_diff_density_min -0.946
_refine_diff_density_rms 0.082
_refine_ls_extinction_method none
_refine_ls_goodness_of_fit_ref 0.999
_refine_ls_hydrogen_treatment constr
_refine_ls_matrix_type full
_refine_ls_number_parameters 717
_refine_ls_number_reflns 19201
_refine_ls_number_restraints 0
_refine_ls_restrained_S_all 0.999
_refine_ls_R_factor_all 0.1204
_refine_ls_R_factor_gt 0.0957
_refine_ls_shift/su_max 0.002
_refine_ls_shift/su_mean 0.000
_refine_ls_structure_factor_coef Fsqd
_refine_ls_weighting_details 'calc w=1/[\s^2^(Fo^2^)+(0.1990P)^2^+0.0000P] where P=(Fo^2^+2Fc^2^)/3'
_refine_ls_weighting_scheme calc
_refine_ls_wR_factor_gt 0.2812
_refine_ls_wR_factor_ref 0.3043
_reflns_number_gt 11609
_reflns_number_total 19201
_reflns_threshold_expression >2sigma(I)
_cod_data_source_file c8ce00806j2.cif
_cod_data_source_block c_CCDC3
_cod_depositor_comments
;
The following automatic conversions were performed:

'_symmetry_cell_setting' value 'Monoclinic' changed to 'monoclinic'
according to
/home/data/users/saulius/crontab/automatic-downloads/rss-feeds/RSC/lib/dictionaries/cif_core.dic
dictionary named 'cif_core.dic' version 2.4.2 from 2011-04-26.

Automatic conversion script
Id: cif_fix_values 4973 2017-02-22 13:04:09Z antanas 

 Adding full bibliography for 7231022--7231030.cif.
;
_cod_original_sg_symbol_H-M C2/c
_cod_database_code 7231027
_platon_squeeze_void_probe_radius 1.20

loop_
_symmetry_equiv_pos_as_xyz
'x, y, z'
'-x, y, -z+1/2'
'x+1/2, y+1/2, z'
'-x+1/2, y+1/2, -z+1/2'
'-x, -y, -z'
'x, -y, z-1/2'
'-x+1/2, -y+1/2, -z'
'x+1/2, -y+1/2, z-1/2'

loop_
_atom_site_label
_atom_site_type_symbol
_atom_site_fract_x
_atom_site_fract_y
_atom_site_fract_z
_atom_site_U_iso_or_equiv
_atom_site_adp_type
_atom_site_occupancy
_atom_site_symmetry_multiplicity
_atom_site_calc_flag
_atom_site_refinement_flags
Cu1 Cu 0.250345(18) 0.61744(4) 0.747232(17) 0.0836(3) Uani 1 1 d .
Cu2 Cu 0.5000 0.86838(4) 0.7500 0.0856(4) Uani 1 2 d S
O1 O 0.35456(7) 0.28985(14) 0.61710(8) 0.0617(7) Uani 1 1 d .
O2 O 0.29634(9) 0.3268(2) 0.58755(11) 0.0911(11) Uani 1 1 d .
O3 O 0.35174(7) 0.42625(13) 0.61850(7) 0.0549(6) Uani 1 1 d .
O4 O 0.31610(9) 0.48195(18) 0.56365(8) 0.0799(9) Uani 1 1 d .
O5 O 0.50810(7) 0.58768(12) 0.62557(7) 0.0535(6) Uani 1 1 d .
O6 O 0.54792(9) 0.64922(15) 0.59095(8) 0.0702(8) Uani 1 1 d .
O7 O 0.57831(7) 0.52229(13) 0.62777(7) 0.0541(6) Uani 1 1 d .
O8 O 0.61403(9) 0.53721(19) 0.57275(8) 0.0820(10) Uani 1 1 d .
O9 O 0.58134(8) 0.21037(14) 0.61931(8) 0.0649(7) Uani 1 1 d .
O10 O 0.58533(11) 0.11081(19) 0.58954(11) 0.0964(12) Uani 1 1 d .
O11 O 0.51318(9) 0.14005(13) 0.61833(8) 0.0631(7) Uani 1 1 d .
O12 O 0.49031(12) 0.06997(15) 0.56477(9) 0.0928(11) Uani 1 1 d .
O13 O 0.22003(12) 0.5178(2) 0.77157(11) 0.1111(14) Uani 1 1 d .
O14 O 0.28206(12) 0.7153(3) 0.72254(13) 0.1197(15) Uani 1 1 d .
O15 O 0.5698(2) 0.86824(19) 0.76772(14) 0.1328(19) Uani 1 1 d .
N1 N 0.27199(11) 0.1739(3) 0.70809(12) 0.0894(14) Uani 1 1 d .
N2 N 0.27369(12) 0.5679(3) 0.70105(11) 0.0907(14) Uani 1 1 d .
N3 N 0.50448(14) 0.79803(18) 0.70457(12) 0.0796(11) Uani 1 1 d .
N4 N 0.70254(11) 0.5979(2) 0.70731(10) 0.0797(12) Uani 1 1 d .
N5 N 0.70154(12) 0.1313(2) 0.70495(12) 0.0851(13) Uani 1 1 d .
N6 N 0.50108(15) -0.06160(17) 0.70327(12) 0.0885(13) Uani 1 1 d .
C1 C 0.41930(9) 0.32966(16) 0.53667(9) 0.0421(7) Uani 1 1 d .
C2 C 0.39645(9) 0.29452(18) 0.56223(10) 0.0478(7) Uani 1 1 d .
H2 H 0.3965 0.2478 0.5615 0.057 Uiso 1 1 calc R
C3 C 0.37396(10) 0.32664(18) 0.58833(11) 0.0518(8) Uani 1 1 d .
C4 C 0.37329(10) 0.39493(19) 0.58987(10) 0.0497(8) Uani 1 1 d .
C5 C 0.39534(9) 0.42993(17) 0.56404(9) 0.0451(7) Uani 1 1 d .
H5 H 0.3943 0.4766 0.5642 0.054 Uiso 1 1 calc R
C6 C 0.41898(8) 0.39866(15) 0.53777(9) 0.0402(7) Uani 1 1 d .
C7 C 0.44377(8) 0.44173(15) 0.51307(8) 0.0392(6) Uani 1 1 d .
H7A H 0.4290 0.4815 0.5025 0.047 Uiso 1 1 calc R
H7B H 0.4505 0.4175 0.4874 0.047 Uiso 1 1 calc R
C8 C 0.48074(8) 0.46193(15) 0.54227(8) 0.0396(6) Uani 1 1 d .
C9 C 0.47944(9) 0.51489(16) 0.56968(9) 0.0429(7) Uani 1 1 d .
H9 H 0.4558 0.5383 0.5696 0.051 Uiso 1 1 calc R
C10 C 0.51196(10) 0.53467(17) 0.59745(9) 0.0475(7) Uani 1 1 d .
C11 C 0.54639(10) 0.50125(17) 0.59827(9) 0.0485(8) Uani 1 1 d .
C12 C 0.54842(9) 0.44824(17) 0.57111(9) 0.0462(7) Uani 1 1 d .
H12 H 0.5723 0.4254 0.5717 0.055 Uiso 1 1 calc R
C13 C 0.51614(9) 0.42731(16) 0.54264(9) 0.0425(7) Uani 1 1 d .
C14 C 0.52071(9) 0.36805(16) 0.51426(9) 0.0431(7) Uani 1 1 d .
H14A H 0.5008 0.3696 0.4881 0.052 Uiso 1 1 calc R
H14B H 0.5465 0.3695 0.5043 0.052 Uiso 1 1 calc R
C15 C 0.51671(9) 0.30473(16) 0.53848(9) 0.0437(7) Uani 1 1 d .
C16 C 0.54959(10) 0.28238(18) 0.56575(11) 0.0537(8) Uani 1 1 d .
H16 H 0.5732 0.3061 0.5672 0.064 Uiso 1 1 calc R
C17 C 0.54796(11) 0.22624(19) 0.59054(10) 0.0569(9) Uani 1 1 d .
C18 C 0.51403(11) 0.19262(18) 0.58966(10) 0.0540(8) Uani 1 1 d .
C19 C 0.48098(10) 0.21289(17) 0.56221(10) 0.0490(7) Uani 1 1 d .
H19 H 0.4577 0.1883 0.5609 0.059 Uiso 1 1 calc R
C20 C 0.48216(9) 0.26877(16) 0.53686(9) 0.0428(7) Uani 1 1 d .
C21 C 0.44449(9) 0.29019(16) 0.50971(9) 0.0436(7) Uani 1 1 d .
H21A H 0.4301 0.2508 0.4977 0.052 Uiso 1 1 calc R
H21B H 0.4504 0.3173 0.4849 0.052 Uiso 1 1 calc R
C22 C 0.31609(13) 0.2936(3) 0.61355(14) 0.0750(12) Uani 1 1 d .
C23 C 0.30124(12) 0.2504(3) 0.64695(13) 0.0781(13) Uani 1 1 d .
C24 C 0.32339(13) 0.2001(3) 0.66753(14) 0.0763(12) Uani 1 1 d .
H24 H 0.3488 0.1918 0.6611 0.092 Uiso 1 1 calc R
C25 C 0.30750(13) 0.1615(3) 0.69818(14) 0.0768(13) Uani 1 1 d .
H25 H 0.3221 0.1261 0.7121 0.092 Uiso 1 1 calc R
C26 C 0.25067(15) 0.2238(3) 0.68768(17) 0.1014(19) Uani 1 1 d .
H26 H 0.2252 0.2311 0.6944 0.122 Uiso 1 1 calc R
C27 C 0.26447(15) 0.2638(3) 0.65799(19) 0.0983(17) Uani 1 1 d .
H27 H 0.2496 0.2997 0.6452 0.118 Uiso 1 1 calc R
C28 C 0.32486(12) 0.4707(2) 0.60136(12) 0.0677(11) Uani 1 1 d .
C29 C 0.30649(12) 0.5019(2) 0.63744(12) 0.0696(11) Uani 1 1 d .
C30 C 0.30705(12) 0.4751(3) 0.67758(13) 0.0728(12) Uani 1 1 d .
H30 H 0.3195 0.4341 0.6842 0.087 Uiso 1 1 calc R
C31 C 0.28989(13) 0.5068(3) 0.70834(13) 0.0781(13) Uani 1 1 d .
H31 H 0.2891 0.4861 0.7357 0.094 Uiso 1 1 calc R
C32 C 0.27286(16) 0.5937(3) 0.66109(14) 0.0915(17) Uani 1 1 d .
H32 H 0.2608 0.6352 0.6549 0.110 Uiso 1 1 calc R
C33 C 0.28912(16) 0.5615(3) 0.62851(15) 0.0916(16) Uani 1 1 d .
H33 H 0.2882 0.5807 0.6004 0.110 Uiso 1 1 calc R
C34 C 0.52721(12) 0.64352(19) 0.61871(10) 0.0584(9) Uani 1 1 d .
C35 C 0.51803(13) 0.6973(2) 0.64865(11) 0.0641(10) Uani 1 1 d .
C36 C 0.48749(14) 0.6941(2) 0.67232(13) 0.0700(11) Uani 1 1 d .
H36 H 0.4707 0.6570 0.6696 0.084 Uiso 1 1 calc R
C37 C 0.48141(15) 0.7450(2) 0.70006(13) 0.0746(12) Uani 1 1 d .
H37 H 0.4603 0.7424 0.7164 0.089 Uiso 1 1 calc R
C38 C 0.53387(19) 0.8007(2) 0.68010(14) 0.0937(17) Uani 1 1 d .
H38 H 0.5501 0.8385 0.6824 0.112 Uiso 1 1 calc R
C39 C 0.54115(18) 0.7516(2) 0.65226(14) 0.0867(15) Uani 1 1 d .
H39 H 0.5620 0.7552 0.6357 0.104 Uiso 1 1 calc R
C40 C 0.61051(12) 0.5399(2) 0.61136(11) 0.0674(11) Uani 1 1 d .
C41 C 0.64211(11) 0.5595(2) 0.64572(11) 0.0651(11) Uani 1 1 d .
C42 C 0.63538(13) 0.5855(3) 0.68567(12) 0.0752(13) Uani 1 1 d .
H42 H 0.6097 0.5908 0.6922 0.090 Uiso 1 1 calc R
C43 C 0.66654(14) 0.6030(3) 0.71529(13) 0.0836(15) Uani 1 1 d .
H43 H 0.6620 0.6197 0.7428 0.100 Uiso 1 1 calc R
C44 C 0.70945(14) 0.5743(3) 0.66885(13) 0.0910(17) Uani 1 1 d .
H44 H 0.7355 0.5696 0.6634 0.109 Uiso 1 1 calc R
C45 C 0.67970(13) 0.5566(3) 0.63695(12) 0.0810(14) Uani 1 1 d .
H45 H 0.6851 0.5426 0.6091 0.097 Uiso 1 1 calc R
C46 C 0.59802(14) 0.1522(2) 0.61513(13) 0.0748(12) Uani 1 1 d .
C47 C 0.63462(14) 0.1469(2) 0.64720(13) 0.0763(13) Uani 1 1 d .
C48 C 0.65256(13) 0.2004(3) 0.66659(15) 0.0831(14) Uani 1 1 d .
H48 H 0.6424 0.2433 0.6605 0.100 Uiso 1 1 calc R
C49 C 0.68667(14) 0.1909(3) 0.69607(16) 0.0865(14) Uani 1 1 d .
H49 H 0.6994 0.2281 0.7100 0.104 Uiso 1 1 calc R
C50 C 0.68272(16) 0.0783(3) 0.68490(16) 0.0938(18) Uani 1 1 d .
H50 H 0.6931 0.0356 0.6913 0.113 Uiso 1 1 calc R
C51 C 0.64968(16) 0.0844(3) 0.65618(15) 0.0911(16) Uani 1 1 d .
H51 H 0.6372 0.0467 0.6426 0.109 Uiso 1 1 calc R
C52 C 0.50008(14) 0.0813(2) 0.60215(12) 0.0705(11) Uani 1 1 d .
C53 C 0.50053(16) 0.0320(2) 0.63871(13) 0.0775(13) Uani 1 1 d .
C54 C 0.52567(17) 0.0377(2) 0.67730(13) 0.0837(15) Uani 1 1 d .
H54 H 0.5428 0.0741 0.6824 0.100 Uiso 1 1 calc R
C55 C 0.52498(19) -0.0116(2) 0.70850(14) 0.0919(17) Uani 1 1 d .
H55 H 0.5427 -0.0089 0.7347 0.110 Uiso 1 1 calc R
C56 C 0.4757(2) -0.0648(3) 0.66673(16) 0.0995(18) Uani 1 1 d .
H56 H 0.4569 -0.0989 0.6640 0.119 Uiso 1 1 calc R
C57 C 0.4756(2) -0.0206(2) 0.63253(16) 0.1002(19) Uani 1 1 d .
H57 H 0.4589 -0.0264 0.6058 0.120 Uiso 1 1 calc R

loop_
_atom_site_aniso_label
_atom_site_aniso_U_11
_atom_site_aniso_U_22
_atom_site_aniso_U_33
_atom_site_aniso_U_23
_atom_site_aniso_U_13
_atom_site_aniso_U_12
Cu1 0.0563(4) 0.1370(7) 0.0537(3) -0.0208(3) -0.0060(3) 0.0540(4)
Cu2 0.1583(10) 0.0422(5) 0.0566(5) 0.000 0.0155(5) 0.000
O1 0.0444(16) 0.0795(18) 0.0651(14) 0.0192(13) 0.0208(10) -0.0125(11)
O2 0.0558(19) 0.127(3) 0.089(2) 0.038(2) 0.0041(15) -0.0110(17)
O3 0.0454(14) 0.0714(16) 0.0507(11) 0.0020(11) 0.0160(9) 0.0067(11)
O4 0.075(2) 0.111(2) 0.0544(14) 0.0042(15) 0.0124(12) 0.0247(17)
O5 0.0607(15) 0.0528(14) 0.0467(11) -0.0014(10) 0.0065(9) -0.0141(11)
O6 0.094(2) 0.0740(18) 0.0459(12) -0.0047(12) 0.0202(12) -0.0310(15)
O7 0.0431(14) 0.0718(16) 0.0447(11) 0.0032(10) -0.0032(9) -0.0183(11)
O8 0.0659(19) 0.130(3) 0.0474(13) 0.0126(15) -0.0012(11) -0.0397(17)
O9 0.0582(16) 0.0689(17) 0.0615(14) 0.0087(12) -0.0129(11) 0.0153(12)
O10 0.090(2) 0.103(2) 0.084(2) -0.0261(19) -0.0305(17) 0.0388(19)
O11 0.0820(19) 0.0522(15) 0.0522(12) 0.0135(11) -0.0009(12) 0.0037(12)
O12 0.149(3) 0.0600(18) 0.0607(16) -0.0007(13) -0.0147(17) 0.0007(18)
O13 0.093(3) 0.157(4) 0.079(2) -0.016(2) -0.0030(18) 0.032(2)
O14 0.097(3) 0.151(4) 0.106(3) -0.027(3) -0.006(2) 0.043(3)
O15 0.242(6) 0.067(2) 0.089(3) -0.0005(19) 0.018(3) -0.005(3)
N1 0.047(2) 0.147(4) 0.072(2) 0.028(2) 0.0001(16) -0.036(2)
N2 0.071(3) 0.140(4) 0.0574(18) -0.011(2) -0.0031(16) 0.048(2)
N3 0.123(3) 0.052(2) 0.0643(19) 0.0064(16) 0.0150(19) -0.0096(19)
N4 0.058(2) 0.130(3) 0.0491(16) 0.0096(18) 0.0001(14) -0.036(2)
N5 0.071(3) 0.110(3) 0.068(2) -0.019(2) -0.0130(17) 0.046(2)
N6 0.157(4) 0.0444(19) 0.0595(18) -0.0083(15) -0.001(2) -0.013(2)
C1 0.0357(17) 0.0485(18) 0.0411(13) 0.0029(12) 0.0024(11) -0.0046(12)
C2 0.0404(19) 0.0539(19) 0.0515(15) 0.0076(14) 0.0154(12) -0.0081(13)
C3 0.0403(19) 0.059(2) 0.0573(17) 0.0135(15) 0.0095(13) -0.0059(14)
C4 0.0394(19) 0.065(2) 0.0472(15) -0.0005(15) 0.0144(12) -0.0014(14)
C5 0.0389(18) 0.0495(18) 0.0466(14) 0.0012(13) 0.0054(12) -0.0043(13)
C6 0.0346(17) 0.0468(17) 0.0380(12) 0.0076(12) 0.0006(10) -0.0073(12)
C7 0.0317(16) 0.0497(17) 0.0362(12) 0.0073(12) 0.0041(10) -0.0019(11)
C8 0.0343(17) 0.0519(18) 0.0329(12) 0.0088(12) 0.0056(10) -0.0058(12)
C9 0.0415(18) 0.0481(18) 0.0396(13) 0.0069(12) 0.0074(11) -0.0083(12)
C10 0.050(2) 0.056(2) 0.0365(13) -0.0002(13) 0.0064(12) -0.0111(14)
C11 0.0432(19) 0.057(2) 0.0428(14) 0.0076(14) -0.0016(12) -0.0157(14)
C12 0.0334(17) 0.061(2) 0.0441(14) 0.0074(14) 0.0037(11) -0.0077(13)
C13 0.0399(18) 0.0493(18) 0.0379(13) 0.0124(12) 0.0033(11) -0.0026(12)
C14 0.0369(17) 0.0550(19) 0.0381(13) 0.0056(12) 0.0079(11) -0.0002(12)
C15 0.0401(18) 0.0515(18) 0.0400(13) 0.0030(13) 0.0073(11) 0.0036(13)
C16 0.045(2) 0.061(2) 0.0535(16) 0.0064(15) -0.0009(13) 0.0013(15)
C17 0.054(2) 0.067(2) 0.0469(15) 0.0084(15) -0.0044(14) 0.0109(16)
C18 0.060(2) 0.056(2) 0.0450(15) 0.0078(14) 0.0060(13) 0.0056(16)
C19 0.054(2) 0.0488(19) 0.0429(14) 0.0021(13) 0.0029(13) 0.0000(14)
C20 0.0454(18) 0.0461(17) 0.0377(12) -0.0001(12) 0.0084(11) 0.0026(13)
C21 0.0461(18) 0.0467(17) 0.0379(13) -0.0014(12) 0.0052(11) -0.0057(13)
C22 0.054(3) 0.100(3) 0.071(2) 0.018(2) 0.0069(18) -0.018(2)
C23 0.045(3) 0.119(4) 0.070(2) 0.023(2) 0.0063(17) -0.024(2)
C24 0.050(2) 0.105(4) 0.075(2) 0.014(2) 0.0112(18) -0.021(2)
C25 0.061(3) 0.098(3) 0.070(2) 0.022(2) 0.0047(19) -0.025(2)
C26 0.055(3) 0.154(6) 0.097(3) 0.053(4) 0.016(2) -0.011(3)
C27 0.062(3) 0.119(5) 0.116(4) 0.039(3) 0.020(3) -0.006(3)
C28 0.051(2) 0.098(3) 0.0556(19) -0.0016(19) 0.0105(15) 0.017(2)
C29 0.055(2) 0.099(3) 0.0548(19) -0.002(2) 0.0072(15) 0.017(2)
C30 0.058(3) 0.100(3) 0.060(2) -0.002(2) 0.0075(17) 0.021(2)
C31 0.062(3) 0.111(4) 0.060(2) -0.001(2) 0.0054(17) 0.035(2)
C32 0.101(4) 0.113(4) 0.060(2) 0.002(2) 0.010(2) 0.047(3)
C33 0.101(4) 0.114(4) 0.061(2) 0.002(2) 0.016(2) 0.045(3)
C34 0.076(3) 0.060(2) 0.0383(14) 0.0015(14) 0.0046(14) -0.0211(18)
C35 0.089(3) 0.057(2) 0.0458(16) 0.0058(16) 0.0089(17) -0.0157(19)
C36 0.098(3) 0.051(2) 0.062(2) -0.0053(18) 0.013(2) -0.009(2)
C37 0.106(4) 0.056(2) 0.062(2) -0.0006(19) 0.017(2) -0.007(2)
C38 0.162(5) 0.060(3) 0.066(2) -0.015(2) 0.041(3) -0.044(3)
C39 0.138(5) 0.066(3) 0.062(2) -0.004(2) 0.036(2) -0.035(3)
C40 0.059(3) 0.092(3) 0.0486(17) 0.0114(18) -0.0018(15) -0.025(2)
C41 0.052(2) 0.092(3) 0.0507(17) 0.0097(18) 0.0015(15) -0.0221(19)
C42 0.054(3) 0.114(4) 0.0552(19) -0.001(2) -0.0004(16) -0.025(2)
C43 0.065(3) 0.130(4) 0.055(2) 0.007(2) 0.0053(18) -0.049(3)
C44 0.053(3) 0.158(5) 0.060(2) 0.011(3) 0.0021(18) -0.036(3)
C45 0.065(3) 0.130(4) 0.0470(18) 0.002(2) 0.0060(16) -0.024(3)
C46 0.079(3) 0.079(3) 0.062(2) -0.006(2) -0.006(2) 0.027(2)
C47 0.078(3) 0.081(3) 0.063(2) -0.011(2) -0.015(2) 0.034(2)
C48 0.064(3) 0.096(3) 0.082(3) -0.005(2) -0.014(2) 0.026(2)
C49 0.067(3) 0.102(4) 0.085(3) -0.011(3) -0.008(2) 0.024(3)
C50 0.097(4) 0.089(3) 0.085(3) -0.017(3) -0.023(3) 0.041(3)
C51 0.097(4) 0.089(3) 0.078(3) -0.012(2) -0.019(2) 0.038(3)
C52 0.097(3) 0.053(2) 0.0565(19) -0.0008(17) -0.0047(19) 0.005(2)
C53 0.114(4) 0.053(2) 0.061(2) 0.0000(18) -0.006(2) 0.000(2)
C54 0.131(4) 0.054(2) 0.060(2) 0.0058(19) -0.008(2) -0.007(2)
C55 0.148(5) 0.059(3) 0.060(2) 0.003(2) -0.014(3) -0.001(3)
C56 0.149(5) 0.067(3) 0.075(3) 0.008(2) -0.010(3) -0.019(3)
C57 0.156(5) 0.064(3) 0.071(3) 0.001(2) -0.017(3) -0.015(3)

loop_
_atom_type_symbol
_atom_type_description
_atom_type_scat_dispersion_real
_atom_type_scat_dispersion_imag
_atom_type_scat_source
C C 0.0181 0.0091 'International Tables Vol C Tables 4.2.6.8 and 6.1.1.4'
H H 0.0000 0.0000 'International Tables Vol C Tables 4.2.6.8 and 6.1.1.4'
N N 0.0311 0.0180 'International Tables Vol C Tables 4.2.6.8 and 6.1.1.4'
O O 0.0492 0.0322 'International Tables Vol C Tables 4.2.6.8 and 6.1.1.4'
Cu Cu -1.9646 0.5888 'International Tables Vol C Tables 4.2.6.8 and 6.1.1.4'

loop_
_geom_angle_atom_site_label_1
_geom_angle_atom_site_label_2
_geom_angle_atom_site_label_3
_geom_angle
_geom_angle_site_symmetry_1
_geom_angle_site_symmetry_3
N2 Cu1 N5 89.86(14) . 3_455
N2 Cu1 N1 175.7(2) . 4_556
N5 Cu1 N1 89.65(14) 3_455 4_556
N2 Cu1 N4 91.46(13) . 2_656
N5 Cu1 N4 175.3(2) 3_455 2_656
N1 Cu1 N4 89.37(14) 4_556 2_656
N3 Cu2 N3 90.2(2) 2_656 .
N3 Cu2 N6 176.62(19) 2_656 1_565
N3 Cu2 N6 89.43(14) . 1_565
N3 Cu2 N6 89.43(14) 2_656 2_666
N3 Cu2 N6 176.62(19) . 2_666
N6 Cu2 N6 91.1(2) 1_565 2_666
C22 O1 C3 119.0(3) . .
C28 O3 C4 117.4(3) . .
C34 O5 C10 117.2(3) . .
C40 O7 C11 117.6(2) . .
C46 O9 C17 118.6(3) . .
C52 O11 C18 118.6(3) . .
C25 N1 C26 119.8(4) . .
C25 N1 Cu1 120.2(4) . 4_546
C26 N1 Cu1 120.0(3) . 4_546
C32 N2 C31 117.6(4) . .
C32 N2 Cu1 120.0(3) . .
C31 N2 Cu1 122.4(3) . .
C37 N3 C38 117.6(4) . .
C37 N3 Cu2 122.5(3) . .
C38 N3 Cu2 119.7(3) . .
C43 N4 C44 119.4(3) . .
C43 N4 Cu1 123.4(3) . 2_656
C44 N4 Cu1 117.1(3) . 2_656
C49 N5 C50 118.4(4) . .
C49 N5 Cu1 122.0(4) . 3_545
C50 N5 Cu1 119.5(3) . 3_545
C55 N6 C56 118.5(4) . .
C55 N6 Cu2 122.0(3) . 1_545
C56 N6 Cu2 119.5(3) . 1_545
C2 C1 C6 119.4(3) . .
C2 C1 C21 117.4(3) . .
C6 C1 C21 123.2(3) . .
C3 C2 C1 120.7(3) . .
C3 C2 H2 119.7 . .
C1 C2 H2 119.7 . .
C2 C3 C4 120.7(3) . .
C2 C3 O1 119.1(3) . .
C4 C3 O1 119.9(3) . .
C3 C4 C5 118.8(3) . .
C3 C4 O3 119.5(3) . .
C5 C4 O3 121.7(3) . .
C4 C5 C6 121.7(3) . .
C4 C5 H5 119.1 . .
C6 C5 H5 119.1 . .
C5 C6 C1 118.6(3) . .
C5 C6 C7 117.3(3) . .
C1 C6 C7 124.1(3) . .
C6 C7 C8 110.7(2) . .
C6 C7 H7A 109.5 . .
C8 C7 H7A 109.5 . .
C6 C7 H7B 109.5 . .
C8 C7 H7B 109.5 . .
H7A C7 H7B 108.1 . .
C9 C8 C13 119.1(3) . .
C9 C8 C7 118.6(3) . .
C13 C8 C7 122.3(3) . .
C8 C9 C10 121.1(3) . .
C8 C9 H9 119.5 . .
C10 C9 H9 119.5 . .
C11 C10 C9 120.3(3) . .
C11 C10 O5 121.7(3) . .
C9 C10 O5 117.9(3) . .
C12 C11 C10 119.6(3) . .
C12 C11 O7 122.2(3) . .
C10 C11 O7 118.2(3) . .
C11 C12 C13 121.3(3) . .
C11 C12 H12 119.4 . .
C13 C12 H12 119.4 . .
C12 C13 C8 118.6(3) . .
C12 C13 C14 117.9(3) . .
C8 C13 C14 123.5(3) . .
C15 C14 C13 111.6(2) . .
C15 C14 H14A 109.3 . .
C13 C14 H14A 109.3 . .
C15 C14 H14B 109.3 . .
C13 C14 H14B 109.3 . .
H14A C14 H14B 108.0 . .
C20 C15 C16 118.6(3) . .
C20 C15 C14 124.4(3) . .
C16 C15 C14 116.9(3) . .
C17 C16 C15 120.6(3) . .
C17 C16 H16 119.7 . .
C15 C16 H16 119.7 . .
C18 C17 C16 120.4(3) . .
C18 C17 O9 122.6(3) . .
C16 C17 O9 116.7(3) . .
C17 C18 O11 117.9(3) . .
C17 C18 C19 120.3(3) . .
O11 C18 C19 121.7(3) . .
C20 C19 C18 120.0(3) . .
C20 C19 H19 120.0 . .
C18 C19 H19 120.0 . .
C19 C20 C15 120.0(3) . .
C19 C20 C21 117.2(3) . .
C15 C20 C21 122.8(3) . .
C20 C21 C1 111.6(2) . .
C20 C21 H21A 109.3 . .
C1 C21 H21A 109.3 . .
C20 C21 H21B 109.3 . .
C1 C21 H21B 109.3 . .
H21A C21 H21B 108.0 . .
O2 C22 O1 124.6(4) . .
O2 C22 C23 125.0(4) . .
O1 C22 C23 110.4(4) . .
C24 C23 C27 120.3(4) . .
C24 C23 C22 121.7(4) . .
C27 C23 C22 118.0(5) . .
C23 C24 C25 118.5(4) . .
C23 C24 H24 120.8 . .
C25 C24 H24 120.8 . .
N1 C25 C24 120.9(5) . .
N1 C25 H25 119.5 . .
C24 C25 H25 119.5 . .
C27 C26 N1 122.4(5) . .
C27 C26 H26 118.8 . .
N1 C26 H26 118.8 . .
C26 C27 C23 118.0(5) . .
C26 C27 H27 121.0 . .
C23 C27 H27 121.0 . .
O4 C28 O3 125.6(4) . .
O4 C28 C29 124.9(4) . .
O3 C28 C29 109.5(3) . .
C30 C29 C33 119.5(4) . .
C30 C29 C28 124.0(4) . .
C33 C29 C28 116.6(4) . .
C29 C30 C31 120.1(4) . .
C29 C30 H30 119.9 . .
C31 C30 H30 119.9 . .
C30 C31 N2 121.8(4) . .
C30 C31 H31 119.1 . .
N2 C31 H31 119.1 . .
N2 C32 C33 121.8(5) . .
N2 C32 H32 119.1 . .
C33 C32 H32 119.1 . .
C29 C33 C32 119.1(4) . .
C29 C33 H33 120.5 . .
C32 C33 H33 120.5 . .
O6 C34 O5 123.5(4) . .
O6 C34 C35 125.0(3) . .
O5 C34 C35 111.4(3) . .
C39 C35 C36 119.2(4) . .
C39 C35 C34 117.9(4) . .
C36 C35 C34 122.9(4) . .
C35 C36 C37 119.5(4) . .
C35 C36 H36 120.2 . .
C37 C36 H36 120.2 . .
N3 C37 C36 121.7(5) . .
N3 C37 H37 119.1 . .
C36 C37 H37 119.1 . .
N3 C38 C39 122.9(4) . .
N3 C38 H38 118.5 . .
C39 C38 H38 118.6 . .
C35 C39 C38 119.0(5) . .
C35 C39 H39 120.5 . .
C38 C39 H39 120.5 . .
O8 C40 O7 124.2(3) . .
O8 C40 C41 123.4(4) . .
O7 C40 C41 112.3(3) . .
C45 C41 C42 118.2(3) . .
C45 C41 C40 118.9(4) . .
C42 C41 C40 122.7(4) . .
C43 C42 C41 118.5(4) . .
C43 C42 H42 120.8 . .
C41 C42 H42 120.8 . .
N4 C43 C42 122.9(4) . .
N4 C43 H43 118.6 . .
C42 C43 H43 118.6 . .
N4 C44 C45 121.4(5) . .
N4 C44 H44 119.3 . .
C45 C44 H44 119.3 . .
C44 C45 C41 119.4(4) . .
C44 C45 H45 120.3 . .
C41 C45 H45 120.3 . .
O10 C46 O9 124.2(4) . .
O10 C46 C47 125.9(4) . .
O9 C46 C47 110.0(4) . .
C48 C47 C51 120.5(4) . .
C48 C47 C46 122.1(4) . .
C51 C47 C46 117.4(4) . .
C47 C48 C49 118.3(4) . .
C47 C48 H48 120.8 . .
C49 C48 H48 120.8 . .
N5 C49 C48 121.9(5) . .
N5 C49 H49 119.1 . .
C48 C49 H49 119.1 . .
C51 C50 N5 122.3(5) . .
C51 C50 H50 118.9 . .
N5 C50 H50 118.9 . .
C50 C51 C47 118.5(5) . .
C50 C51 H51 120.7 . .
C47 C51 H51 120.7 . .
O12 C52 O11 124.9(4) . .
O12 C52 C53 125.2(4) . .
O11 C52 C53 110.0(3) . .
C57 C53 C54 119.9(4) . .
C57 C53 C52 118.1(4) . .
C54 C53 C52 122.0(4) . .
C53 C54 C55 117.8(5) . .
C53 C54 H54 121.1 . .
C55 C54 H54 121.1 . .
N6 C55 C54 123.0(4) . .
N6 C55 H55 118.5 . .
C54 C55 H55 118.5 . .
N6 C56 C57 123.0(5) . .
N6 C56 H56 118.5 . .
C57 C56 H56 118.5 . .
C53 C57 C56 117.6(4) . .
C53 C57 H57 121.2 . .
C56 C57 H57 121.2 . .

loop_
_geom_bond_atom_site_label_1
_geom_bond_atom_site_label_2
_geom_bond_distance
_geom_bond_site_symmetry_2
Cu1 N2 2.010(4) .
Cu1 N5 2.017(3) 3_455
Cu1 N1 2.033(4) 4_556
Cu1 N4 2.047(3) 2_656
Cu2 N3 2.026(4) 2_656
Cu2 N3 2.026(4) .
Cu2 N6 2.033(4) 1_565
Cu2 N6 2.033(4) 2_666
O1 C22 1.332(5) .
O1 C3 1.406(4) .
O2 C22 1.193(5) .
O3 C28 1.356(5) .
O3 C4 1.392(4) .
O4 C28 1.186(4) .
O5 C34 1.348(4) .
O5 C10 1.403(4) .
O6 C34 1.202(5) .
O7 C40 1.343(5) .
O7 C11 1.404(3) .
O8 C40 1.219(5) .
O9 C46 1.331(5) .
O9 C17 1.401(4) .
O10 C46 1.197(6) .
O11 C52 1.350(5) .
O11 C18 1.391(4) .
O12 C52 1.182(5) .
N1 C25 1.340(7) .
N1 C26 1.360(7) .
N1 Cu1 2.033(4) 4_546
N2 C32 1.339(6) .
N2 C31 1.370(6) .
N3 C37 1.341(6) .
N3 C38 1.357(7) .
N4 C43 1.316(7) .
N4 C44 1.335(6) .
N4 Cu1 2.047(3) 2_656
N5 C49 1.331(6) .
N5 C50 1.365(7) .
N5 Cu1 2.017(3) 3_545
N6 C55 1.309(7) .
N6 C56 1.336(6) .
N6 Cu2 2.033(4) 1_545
C1 C2 1.395(4) .
C1 C6 1.403(5) .
C1 C21 1.521(5) .
C2 C3 1.367(5) .
C2 H2 0.9500 .
C3 C4 1.389(5) .
C4 C5 1.381(5) .
C5 C6 1.389(5) .
C5 H5 0.9500 .
C6 C7 1.510(4) .
C7 C8 1.524(4) .
C7 H7A 0.9900 .
C7 H7B 0.9900 .
C8 C9 1.375(5) .
C8 C13 1.419(5) .
C9 C10 1.384(4) .
C9 H9 0.9500 .
C10 C11 1.376(5) .
C11 C12 1.374(5) .
C12 C13 1.396(4) .
C12 H12 0.9500 .
C13 C14 1.512(5) .
C14 C15 1.505(5) .
C14 H14A 0.9900 .
C14 H14B 0.9900 .
C15 C20 1.404(5) .
C15 C16 1.401(4) .
C16 C17 1.380(5) .
C16 H16 0.9500 .
C17 C18 1.363(6) .
C18 C19 1.395(5) .
C19 C20 1.384(5) .
C19 H19 0.9500 .
C20 C21 1.521(4) .
C21 H21A 0.9900 .
C21 H21B 0.9900 .
C22 C23 1.502(6) .
C23 C24 1.382(7) .
C23 C27 1.399(7) .
C24 C25 1.402(6) .
C24 H24 0.9500 .
C25 H25 0.9500 .
C26 C27 1.363(7) .
C26 H26 0.9500 .
C27 H27 0.9500 .
C28 C29 1.502(6) .
C29 C30 1.353(6) .
C29 C33 1.365(7) .
C30 C31 1.355(6) .
C30 H30 0.9500 .
C31 H31 0.9500 .
C32 C33 1.387(7) .
C32 H32 0.9500 .
C33 H33 0.9500 .
C34 C35 1.496(6) .
C35 C39 1.361(6) .
C35 C36 1.375(6) .
C36 C37 1.379(6) .
C36 H36 0.9500 .
C37 H37 0.9500 .
C38 C39 1.365(7) .
C38 H38 0.9500 .
C39 H39 0.9500 .
C40 C41 1.475(5) .
C41 C45 1.376(6) .
C41 C42 1.394(6) .
C42 C43 1.368(5) .
C42 H42 0.9500 .
C43 H43 0.9500 .
C44 C45 1.376(5) .
C44 H44 0.9500 .
C45 H45 0.9500 .
C46 C47 1.507(5) .
C47 C48 1.352(7) .
C47 C51 1.387(6) .
C48 C49 1.407(6) .
C48 H48 0.9500 .
C49 H49 0.9500 .
C50 C51 1.359(6) .
C50 H50 0.9500 .
C51 H51 0.9500 .
C52 C53 1.509(6) .
C53 C57 1.373(7) .
C53 C54 1.384(5) .
C54 C55 1.395(6) .
C54 H54 0.9500 .
C55 H55 0.9500 .
C56 C57 1.388(7) .
C56 H56 0.9500 .
C57 H57 0.9500 .

loop_
_platon_squeeze_void_nr
_platon_squeeze_void_average_x
_platon_squeeze_void_average_y
_platon_squeeze_void_average_z
_platon_squeeze_void_volume
_platon_squeeze_void_count_electrons
_platon_squeeze_void_content
1 0.015 0.384 -0.040 13629 4100 ' '
